data_1559161
loop_
_publ_author_name
'Turo-Cort\'es, Rub\'en'
'Bartual-Murgui, Carlos'
'Castells-Gil, Javier'
'Mu\~noz, Carmen'
'Mart\'i-Gastaldo, Carlos'
'Real Cabezos, Jos\'e Antonio A'

_publ_section_title
;
 Reversible guest-induced gate-opening with multiplex spin crossover
 responses in two-dimensional Hofmann Clathrates
;
_journal_name_full 'Chemical Science'
_journal_paper_doi 10.1039/D0SC04246C
_journal_year 2020
_chemical_formula_moiety 'C12 H10 Fe N10 Pt'
_chemical_formula_sum 'C12 H10 Fe N10 Pt'
_chemical_formula_weight 545.24
_space_group_crystal_system orthorhombic
_space_group_IT_number 62
_space_group_name_Hall '-P 2ac 2n'
_space_group_name_H-M_alt 'P n m a'
_atom_sites_solution_hydrogens mixed
_atom_sites_solution_primary dual
_audit_creation_date 2020-07-01
_audit_creation_method
;
Olex2 1.3
(compiled 2020.02.04 svn.rd84adfe8 for OlexSys, GUI svn.r6032)
;
_audit_update_record
;
2020-07-22 deposited with the CCDC.	2020-09-22 downloaded from the CCDC.
;
_cell_angle_alpha 90
_cell_angle_beta 90
_cell_angle_gamma 90
_cell_formula_units_Z 4
_cell_length_a 14.1282(6)
_cell_length_b 7.1968(3)
_cell_length_c 15.7460(7)
_cell_measurement_reflns_used 6154
_cell_measurement_temperature 120(1)
_cell_measurement_theta_max 31.89
_cell_measurement_theta_min 2.88
_cell_volume 1601.02(12)
_computing_cell_refinement 'SAINT V8.38A (?, 2016)'
_computing_data_reduction 'SAINT V8.38A (?, 2016)'
_computing_molecular_graphics 'Olex2 1.3 (Dolomanov et al., 2009)'
_computing_publication_material 'Olex2 1.3 (Dolomanov et al., 2009)'
_computing_structure_refinement 'SHELXL 2018/3 (Sheldrick, 2015)'
_computing_structure_solution 'ShelXT (Sheldrick, 2015)'
_diffrn_ambient_temperature 120(1)
_diffrn_measured_fraction_theta_full 0.997
_diffrn_measured_fraction_theta_max 0.951
_diffrn_measurement_device_type 'Bruker APEX-II CCD'
_diffrn_measurement_method '\f and \w scans'
_diffrn_radiation_type MoK\a
_diffrn_radiation_wavelength 0.71073
_diffrn_reflns_av_R_equivalents 0.0571
_diffrn_reflns_av_unetI/netI 0.0501
_diffrn_reflns_Laue_measured_fraction_full 0.997
_diffrn_reflns_Laue_measured_fraction_max 0.951
_diffrn_reflns_limit_h_max 20
_diffrn_reflns_limit_h_min -19
_diffrn_reflns_limit_k_max 10
_diffrn_reflns_limit_k_min -9
_diffrn_reflns_limit_l_max 22
_diffrn_reflns_limit_l_min -22
_diffrn_reflns_number 14492
_diffrn_reflns_point_group_measured_fraction_full 0.997
_diffrn_reflns_point_group_measured_fraction_max 0.951
_diffrn_reflns_theta_full 25.242
_diffrn_reflns_theta_max 31.978
_diffrn_reflns_theta_min 2.884
_diffrn_standards_number 0
_exptl_absorpt_coefficient_mu 9.651
_exptl_absorpt_correction_T_max 0.7463
_exptl_absorpt_correction_T_min 0.4608
_exptl_absorpt_correction_type multi-scan
_exptl_absorpt_process_details
'SADABS-2016/2 (Bruker,2016/2) was used for absorption correction. wR2(int) was 0.1160 before and 0.0628 after correction. The Ratio of minimum to maximum transmission is 0.6174. The \l/2 correction factor is Not present.'
_exptl_crystal_colour red
_exptl_crystal_colour_primary red
_exptl_crystal_density_diffrn 2.262
_exptl_crystal_description plate
_exptl_crystal_F_000 1024
_exptl_crystal_size_max 0.18
_exptl_crystal_size_mid 0.18
_exptl_crystal_size_min 0.1
_refine_diff_density_max 4.687
_refine_diff_density_min -5.113
_refine_diff_density_rms 0.361
_refine_ls_extinction_method none
_refine_ls_goodness_of_fit_ref 1.124
_refine_ls_hydrogen_treatment constr
_refine_ls_matrix_type full
_refine_ls_number_parameters 135
_refine_ls_number_reflns 2821
_refine_ls_number_restraints 0
_refine_ls_restrained_S_all 1.124
_refine_ls_R_factor_all 0.0708
_refine_ls_R_factor_gt 0.0470
_refine_ls_shift/su_max 0.000
_refine_ls_shift/su_mean 0.000
_refine_ls_structure_factor_coef Fsqd
_refine_ls_weighting_details 'w=1/[\s^2^(Fo^2^)+52.1055P] where P=(Fo^2^+2Fc^2^)/3'
_refine_ls_weighting_scheme calc
_refine_ls_wR_factor_gt 0.1059
_refine_ls_wR_factor_ref 0.1169
_reflns_Friedel_coverage 0.000
_reflns_number_gt 2240
_reflns_number_total 2821
_reflns_threshold_expression 'I > 2\s(I)'
_cod_data_source_file d0sc04246c2.cif
_cod_data_source_block mo_rt327_5apmdpt_120kdes_0ma
_cod_database_code 1559161
_shelx_shelxl_version_number 2018/3
_shelx_space_group_comment
;
The symmetry employed for this shelxl refinement is uniquely defined
by the following loop, which should always be used as a source of
symmetry information in preference to the above space-group names.
They are only intended as comments.
;
_shelx_estimated_absorpt_t_max 0.445
_shelx_estimated_absorpt_t_min 0.275
_olex2_refinement_description
;
1. Fixed Uiso
 At 1.2 times of:
  All C(H) groups, All N(H,H) groups
2. Others
 Fixed Sof: H6A(0.5) H6B(0.5) H8A(0.5) H8B(0.5)
3.a Rotating group:
 N6(H6A,H6B), N8(H8A,H8B)
3.b Aromatic/amide H refined with riding coordinates:
 C1(H1), C3(H3), C4(H4), C5(H5), C7(H7), C8(H8)
;
_olex2_submission_special_instructions 'No special instructions were received'

loop_
_space_group_symop_operation_xyz
'x, y, z'
'-x+1/2, -y, z+1/2'
'-x, y+1/2, -z'
'x+1/2, -y+1/2, -z+1/2'
'-x, -y, -z'
'x-1/2, y, -z-1/2'
'x, -y-1/2, z'
'-x-1/2, y-1/2, z-1/2'

loop_
_atom_site_label
_atom_site_type_symbol
_atom_site_fract_x
_atom_site_fract_y
_atom_site_fract_z
_atom_site_U_iso_or_equiv
_atom_site_adp_type
_atom_site_occupancy
_atom_site_site_symmetry_order
_atom_site_calc_flag
_atom_site_refinement_flags_posn
_atom_site_refinement_flags_adp
_atom_site_refinement_flags_occupancy
_atom_site_disorder_assembly
_atom_site_disorder_group
Pt1 Pt 0.53026(3) 1.250000 0.23872(2) 0.01133(11) Uani 1 2 d S T P . .
Fe1 Fe 0.77940(10) 0.750000 0.26990(9) 0.0114(3) Uani 1 2 d S T P . .
N1 N 0.7672(7) 0.750000 0.3960(6) 0.0167(18) Uani 1 2 d S T P . .
N2 N 0.7890(7) 0.750000 0.1430(6) 0.0169(18) Uani 1 2 d S T P . .
N3 N 0.6841(4) 0.9405(9) 0.2618(4) 0.0129(11) Uani 1 1 d . . . . .
C10 C 0.4328(5) 1.4452(10) 0.2284(5) 0.0132(13) Uani 1 1 d . . . . .
N5 N 0.8417(9) 0.750000 0.5313(7) 0.030(3) Uani 1 2 d S T P . .
N6 N 0.5852(9) 0.750000 0.5601(7) 0.036(3) Uani 1 2 d S T P . .
H6A H 0.540981 0.703357 0.525192 0.043 Uiso 0.5 1 d R U P . .
H6B H 0.585021 0.681173 0.607542 0.043 Uiso 0.5 1 d R U P . .
N7 N 0.8858(10) 0.750000 0.0202(7) 0.032(3) Uani 1 2 d S T P . .
N8 N 0.6402(11) 0.750000 -0.0461(9) 0.044(4) Uani 1 2 d S T P . .
H8A H 0.626454 0.635159 -0.060928 0.053 Uiso 0.5 1 d R U P . .
H8B H 0.592577 0.797867 -0.017582 0.053 Uiso 0.5 1 d R U P . .
C1 C 0.6820(9) 0.750000 0.4343(7) 0.021(2) Uani 1 2 d S T P . .
H1 H 0.626565 0.750000 0.400080 0.025 Uiso 1 2 calc R U P . .
C2 C 0.6723(9) 0.750000 0.5226(8) 0.021(2) Uani 1 2 d S T P . .
C3 C 0.7564(10) 0.750000 0.5688(8) 0.026(3) Uani 1 2 d S T P . .
H3 H 0.753321 0.750000 0.629068 0.032 Uiso 1 2 calc R U P . .
C4 C 0.8433(10) 0.750000 0.4475(8) 0.024(3) Uani 1 2 d S T P . .
H4 H 0.903710 0.750000 0.421028 0.029 Uiso 1 2 calc R U P . .
C5 C 0.7126(10) 0.750000 0.0934(8) 0.023(2) Uani 1 2 d S T P . .
H5 H 0.651661 0.750000 0.119000 0.028 Uiso 1 2 calc R U P . .
C6 C 0.7194(11) 0.750000 0.0055(8) 0.029(3) Uani 1 2 d S T P . .
C7 C 0.8111(13) 0.750000 -0.0287(8) 0.037(4) Uani 1 2 d S T P . .
H7 H 0.819026 0.750000 -0.088600 0.044 Uiso 1 2 calc R U P . .
C8 C 0.8740(9) 0.750000 0.1038(8) 0.023(2) Uani 1 2 d S T P . .
H8 H 0.929083 0.750000 0.138455 0.028 Uiso 1 2 calc R U P . .
C9 C 0.6275(5) 1.0543(10) 0.2535(5) 0.0128(13) Uani 1 1 d . . . . .
N4 N 0.3750(4) 1.5599(9) 0.2250(4) 0.0143(12) Uani 1 1 d . . . . .

loop_
_atom_site_aniso_label
_atom_site_aniso_U_11
_atom_site_aniso_U_22
_atom_site_aniso_U_33
_atom_site_aniso_U_23
_atom_site_aniso_U_13
_atom_site_aniso_U_12
Pt1 0.00870(16) 0.00822(17) 0.01706(19) 0.000 -0.00046(14) 0.000
Fe1 0.0083(6) 0.0079(6) 0.0180(7) 0.000 -0.0003(5) 0.000
N1 0.017(5) 0.015(5) 0.018(5) 0.000 -0.004(3) 0.000
N2 0.017(4) 0.014(4) 0.020(5) 0.000 0.003(3) 0.000
N3 0.012(3) 0.009(3) 0.018(3) 0.000(2) -0.001(2) -0.003(2)
C10 0.009(3) 0.009(3) 0.022(4) -0.002(3) -0.001(2) 0.000(2)
N5 0.031(6) 0.038(7) 0.021(5) 0.000 -0.010(4) 0.000
N6 0.036(7) 0.060(9) 0.011(5) 0.000 0.006(4) 0.000
N7 0.052(8) 0.025(6) 0.020(5) 0.000 0.013(5) 0.000
N8 0.062(10) 0.036(8) 0.035(7) 0.000 -0.023(7) 0.000
C1 0.022(6) 0.025(6) 0.015(5) 0.000 -0.001(4) 0.000
C2 0.026(6) 0.021(6) 0.017(5) 0.000 0.003(4) 0.000
C3 0.037(7) 0.025(7) 0.017(6) 0.000 -0.008(5) 0.000
C4 0.024(6) 0.022(6) 0.026(6) 0.000 -0.009(5) 0.000
C5 0.030(7) 0.016(6) 0.024(6) 0.000 -0.001(5) 0.000
C6 0.050(8) 0.020(6) 0.017(6) 0.000 -0.006(5) 0.000
C7 0.073(12) 0.028(7) 0.010(6) 0.000 0.009(6) 0.000
C8 0.025(6) 0.017(6) 0.028(6) 0.000 0.009(5) 0.000
C9 0.011(3) 0.009(3) 0.018(4) 0.001(3) -0.001(2) -0.001(2)
N4 0.011(3) 0.011(3) 0.021(3) 0.000(2) 0.001(2) -0.002(2)

loop_
_atom_type_symbol
_atom_type_description
_atom_type_scat_dispersion_real
_atom_type_scat_dispersion_imag
_atom_type_scat_source
C C 0.0033 0.0016 'International Tables Vol C Tables 4.2.6.8 and 6.1.1.4'
H H 0.0000 0.0000 'International Tables Vol C Tables 4.2.6.8 and 6.1.1.4'
Fe Fe 0.3463 0.8444 'International Tables Vol C Tables 4.2.6.8 and 6.1.1.4'
N N 0.0061 0.0033 'International Tables Vol C Tables 4.2.6.8 and 6.1.1.4'
Pt Pt -1.7033 8.3905 'International Tables Vol C Tables 4.2.6.8 and 6.1.1.4'

loop_
_geom_angle_atom_site_label_1
_geom_angle_atom_site_label_2
_geom_angle_atom_site_label_3
_geom_angle
_geom_angle_site_symmetry_1
_geom_angle_site_symmetry_3
_geom_angle_publ_flag
C10 Pt1 C10 90.8(4) 7_585 . ?
C10 Pt1 C9 89.3(3) 7_585 . ?
C10 Pt1 C9 177.9(3) 7_585 7_585 ?
C10 Pt1 C9 177.9(3) . . ?
C10 Pt1 C9 89.3(3) . 7_585 ?
C9 Pt1 C9 90.6(4) 7_585 . ?
N1 Fe1 N2 178.9(4) . . ?
N3 Fe1 N1 90.3(3) . . ?
N3 Fe1 N1 90.3(3) 7_575 . ?
N3 Fe1 N2 88.9(3) . . ?
N3 Fe1 N2 88.9(3) 7_575 . ?
N3 Fe1 N3 90.8(4) . 7_575 ?
N4 Fe1 N1 91.1(3) 4_575 . ?
N4 Fe1 N1 91.1(3) 6_646 . ?
N4 Fe1 N2 89.7(3) 6_646 . ?
N4 Fe1 N2 89.7(3) 4_575 . ?
N4 Fe1 N3 89.3(2) 4_575 . ?
N4 Fe1 N3 178.6(3) 6_646 . ?
N4 Fe1 N3 89.3(2) 6_646 7_575 ?
N4 Fe1 N3 178.6(3) 4_575 7_575 ?
N4 Fe1 N4 90.6(4) 4_575 6_646 ?
C1 N1 Fe1 121.6(8) . . ?
C1 N1 C4 116.4(10) . . ?
C4 N1 Fe1 122.0(9) . . ?
C5 N2 Fe1 122.0(8) . . ?
C5 N2 C8 117.0(11) . . ?
C8 N2 Fe1 121.0(9) . . ?
C9 N3 Fe1 177.3(6) . . ?
N4 C10 Pt1 178.0(7) . . ?
C4 N5 C3 117.1(12) . . ?
H6A N6 H6A 44.0 . 7_575 ?
H6A N6 H6B 107.6 . . ?
H6A N6 H6B 107.6 7_575 7_575 ?
H6A N6 H6B 135.7 . 7_575 ?
H6B N6 H6A 135.7 . 7_575 ?
H6B N6 H6B 67.1 . 7_575 ?
C2 N6 H6A 111(3) . 7_575 ?
C2 N6 H6A 111.3 . . ?
C2 N6 H6B 111(4) . 7_575 ?
C2 N6 H6B 111.3 . . ?
C7 N7 C8 118.9(13) . . ?
H8A N8 H8A 139.6 . 7_575 ?
H8A N8 H8B 109.5 7_575 7_575 ?
H8A N8 H8B 109.5 . . ?
H8A N8 H8B 66.3 . 7_575 ?
H8B N8 H8A 66.3 . 7_575 ?
H8B N8 H8B 46.1 . 7_575 ?
C6 N8 H8A 109.6(6) . 7_575 ?
C6 N8 H8A 109.5 . . ?
C6 N8 H8B 109(3) . 7_575 ?
C6 N8 H8B 108.6 . . ?
N1 C1 H1 118.9 . . ?
N1 C1 C2 122.2(11) . . ?
C2 C1 H1 118.9 . . ?
N6 C2 C1 121.2(12) . . ?
N6 C2 C3 122.9(11) . . ?
C3 C2 C1 115.8(12) . . ?
N5 C3 C2 122.4(11) . . ?
N5 C3 H3 118.8 . . ?
C2 C3 H3 118.8 . . ?
N1 C4 H4 117.0 . . ?
N5 C4 N1 126.0(13) . . ?
N5 C4 H4 117.0 . . ?
N2 C5 H5 119.1 . . ?
N2 C5 C6 121.8(13) . . ?
C6 C5 H5 119.1 . . ?
N8 C6 C5 122.0(15) . . ?
N8 C6 C7 121.4(13) . . ?
C5 C6 C7 116.6(13) . . ?
N7 C7 C6 121.3(12) . . ?
N7 C7 H7 119.4 . . ?
C6 C7 H7 119.4 . . ?
N2 C8 H8 117.8 . . ?
N7 C8 N2 124.3(13) . . ?
N7 C8 H8 117.8 . . ?
N3 C9 Pt1 179.7(7) . . ?
C10 N4 Fe1 174.9(6) . 6_566 ?

loop_
_geom_bond_atom_site_label_1
_geom_bond_atom_site_label_2
_geom_bond_distance
_geom_bond_site_symmetry_2
_geom_bond_publ_flag
Pt1 C10 1.974(7) 7_585 ?
Pt1 C10 1.974(7) . ?
Pt1 C9 1.982(7) . ?
Pt1 C9 1.982(7) 7_585 ?
Fe1 N1 1.994(10) . ?
Fe1 N2 2.003(10) . ?
Fe1 N3 1.926(6) 7_575 ?
Fe1 N3 1.926(6) . ?
Fe1 N4 1.924(6) 6_646 ?
Fe1 N4 1.924(6) 4_575 ?
N1 C1 1.346(15) . ?
N1 C4 1.346(15) . ?
N2 C5 1.331(16) . ?
N2 C8 1.351(15) . ?
N3 C9 1.152(9) . ?
C10 N4 1.162(9) . ?
N5 C3 1.341(19) . ?
N5 C4 1.320(17) . ?
N6 H6A 0.90(11) 7_575 ?
N6 H6A 0.8968 . ?
N6 H6B 0.8966 . ?
N6 H6B 0.90(14) 7_575 ?
N6 C2 1.365(17) . ?
N7 C7 1.31(2) . ?
N7 C8 1.327(17) . ?
N8 H8A 0.88(3) 7_575 ?
N8 H8A 0.8805 . ?
N8 H8B 0.8800 . ?
N8 H8B 0.88(12) 7_575 ?
N8 C6 1.383(19) . ?
C1 H1 0.9500 . ?
C1 C2 1.398(16) . ?
C2 C3 1.394(18) . ?
C3 H3 0.9500 . ?
C4 H4 0.9500 . ?
C5 H5 0.9500 . ?
C5 C6 1.387(18) . ?
C6 C7 1.40(2) . ?
C7 H7 0.9500 . ?
C8 H8 0.9500 . ?

loop_
_geom_torsion_atom_site_label_1
_geom_torsion_atom_site_label_2
_geom_torsion_atom_site_label_3
_geom_torsion_atom_site_label_4
_geom_torsion
_geom_torsion_site_symmetry_1
_geom_torsion_site_symmetry_2
_geom_torsion_site_symmetry_3
_geom_torsion_site_symmetry_4
_geom_torsion_publ_flag
Fe1 N1 C1 C2 180.000(2) . . . . ?
Fe1 N1 C4 N5 180.000(2) . . . . ?
Fe1 N2 C5 C6 180.000(1) . . . . ?
Fe1 N2 C8 N7 180.000(1) . . . . ?
N1 C1 C2 N6 180.000(2) . . . . ?
N1 C1 C2 C3 0.000(3) . . . . ?
N2 C5 C6 N8 180.000(1) . . . . ?
N2 C5 C6 C7 0.000(1) . . . . ?
N6 C2 C3 N5 180.000(2) . . . . ?
N8 C6 C7 N7 180.0 . . . . ?
C1 N1 C4 N5 0.000(2) . . . . ?
C1 C2 C3 N5 0.000(3) . . . . ?
C3 N5 C4 N1 0.000(3) . . . . ?
C4 N1 C1 C2 0.000(2) . . . . ?
C4 N5 C3 C2 0.000(3) . . . . ?
C5 N2 C8 N7 0.000(1) . . . . ?
C5 C6 C7 N7 0.000(1) . . . . ?
C7 N7 C8 N2 0.000(1) . . . . ?
C8 N2 C5 C6 0.000(1) . . . . ?
C8 N7 C7 C6 0.000(1) . . . . ?
